data_7038164
loop_
_publ_author_name
'Zhang, Yu-Teng'
'Wang, Xin-Long'
'Zhou, En-Long'
'Wu, Xue-Song'
'Song, Bai-Qiao'
'Shao, Kui-Zhan'
'Su, Zhong-Min'

_publ_section_title
;
 Polyoxovanadate-based organic-inorganic hybrids: from {V5O9Cl} clusters
 to nanosized octahedral cages.
;
_journal_issue 9
_journal_name_full 'Dalton transactions (Cambridge, England : 2003)'
_journal_page_first 3698
_journal_page_last 3701
_journal_paper_doi 10.1039/c5dt04764a
_journal_volume 45
_journal_year 2016
_chemical_formula_sum 'C162 H254 Cl6 N38 O116 V30'
_chemical_formula_weight 6330.92
_space_group_crystal_system cubic
_space_group_IT_number 225
_space_group_name_Hall '-F 4 2 3'
_space_group_name_H-M_alt 'F m -3 m'
_symmetry_space_group_name_Hall '-F 4 2 3'
_symmetry_space_group_name_H-M 'F m -3 m'
_audit_creation_method SHELXL-2014/7
_audit_update_record
;
2016-01-15 deposited with the CCDC.
2016-01-25 downloaded from the CCDC.
;
_cell_angle_alpha 90
_cell_angle_beta 90
_cell_angle_gamma 90
_cell_formula_units_Z 4
_cell_length_a 33.394(5)
_cell_length_b 33.394(5)
_cell_length_c 33.394(5)
_cell_measurement_reflns_used 2436
_cell_measurement_temperature 298(2)
_cell_measurement_theta_max 24.99
_cell_measurement_theta_min 1.06
_cell_volume 37240(10)
_computing_cell_refinement 'Bruker SAINT v8.34a'
_computing_data_collection 'Bruker APEX 2'
_computing_data_reduction 'Bruker SAINT v8.34a'
_computing_molecular_graphics 'Bruker SHELXTL'
_computing_publication_material 'Bruker SHELXTL & local programs'
_computing_structure_refinement 'SHELXL-2014/7 (Sheldrick, 2014)'
_computing_structure_solution 'Bruker SHELXTL 2014/4'
_diffrn_ambient_temperature 298(2)
_diffrn_measured_fraction_theta_full 0.997
_diffrn_measured_fraction_theta_max 0.997
_diffrn_measurement_device_type 'Bruker Smart Apex II CCD'
_diffrn_measurement_method 'Bruker Smart Apex II CCD'
_diffrn_radiation_type MoK\a
_diffrn_radiation_wavelength 0.71069
_diffrn_reflns_av_R_equivalents 0.1386
_diffrn_reflns_av_unetI/netI 0.0345
_diffrn_reflns_laue_measured_fraction_full 0.997
_diffrn_reflns_laue_measured_fraction_max 0.997
_diffrn_reflns_limit_h_max 28
_diffrn_reflns_limit_h_min -39
_diffrn_reflns_limit_k_max 39
_diffrn_reflns_limit_k_min -39
_diffrn_reflns_limit_l_max 38
_diffrn_reflns_limit_l_min -39
_diffrn_reflns_number 54252
_diffrn_reflns_point_group_measured_fraction_full 0.997
_diffrn_reflns_point_group_measured_fraction_max 0.997
_diffrn_reflns_theta_full 24.988
_diffrn_reflns_theta_max 24.988
_diffrn_reflns_theta_min 1.056
_diffrn_source 'fine-focus sealed tube'
_exptl_absorpt_coefficient_mu 0.823
_exptl_absorpt_correction_T_max 0.828
_exptl_absorpt_correction_T_min 0.814
_exptl_absorpt_correction_type multi-scan
_exptl_absorpt_process_details 'SADABS 2014/4 Bruker AXS Madison WI USA'
_exptl_crystal_colour black-green
_exptl_crystal_density_diffrn 1.129
_exptl_crystal_description block
_exptl_crystal_F_000 12848
_exptl_crystal_size_max 0.250
_exptl_crystal_size_mid 0.230
_exptl_crystal_size_min 0.230
_refine_diff_density_max 0.503
_refine_diff_density_min -0.720
_refine_diff_density_rms 0.096
_refine_ls_extinction_method none
_refine_ls_goodness_of_fit_ref 1.002
_refine_ls_hydrogen_treatment undef
_refine_ls_matrix_type full
_refine_ls_number_parameters 76
_refine_ls_number_reflns 1675
_refine_ls_number_restraints 18
_refine_ls_restrained_S_all 0.997
_refine_ls_R_factor_all 0.1152
_refine_ls_R_factor_gt 0.0779
_refine_ls_shift/su_max 0.005
_refine_ls_shift/su_mean 0.000
_refine_ls_structure_factor_coef Fsqd
_refine_ls_weighting_details 'w=1/[\s^2^(Fo^2^)+(0.2500P)^2^] where P=(Fo^2^+2Fc^2^)/3'
_refine_ls_weighting_scheme calc
_refine_ls_wR_factor_gt 0.2671
_refine_ls_wR_factor_ref 0.3168
_reflns_Friedel_coverage 0.000
_reflns_number_gt 1265
_reflns_number_total 1675
_reflns_threshold_expression 'I > 2\s(I)'
_cod_data_source_file c5dt04764a2.cif
_cod_data_source_block 1434669
_cod_depositor_comments 'Adding full bibliography for 7038163--7038165.cif.'
_cod_original_cell_volume 37240(17)
_cod_database_code 7038164
_shelx_shelxl_version_number 2014/7
_shelx_space_group_comment
;
The symmetry employed for this shelxl refinement is uniquely defined
by the following loop, which should always be used as a source of
symmetry information in preference to the above space-group names.
They are only intended as comments.
;
_shelx_estimated_absorpt_t_min 0.821
_shelx_estimated_absorpt_t_max 0.833
_platon_squeeze_void_probe_radius 1.20

loop_
_space_group_symop_operation_xyz
'x, y, z'
'-x, -y, z'
'x, -y, -z'
'-x, y, -z'
'z, x, y'
'y, z, x'
'-z, -x, y'
'-y, z, -x'
'z, -x, -y'
'-y, -z, x'
'-z, x, -y'
'y, -z, -x'
'-y, -x, -z'
'y, x, -z'
'y, -x, z'
'-y, x, z'
'-x, -z, -y'
'-z, -y, -x'
'x, z, -y'
'-z, y, x'
'x, -z, y'
'z, y, -x'
'-x, z, y'
'z, -y, x'
'x, y+1/2, z+1/2'
'-x, -y+1/2, z+1/2'
'x, -y+1/2, -z+1/2'
'-x, y+1/2, -z+1/2'
'z, x+1/2, y+1/2'
'y, z+1/2, x+1/2'
'-z, -x+1/2, y+1/2'
'-y, z+1/2, -x+1/2'
'z, -x+1/2, -y+1/2'
'-y, -z+1/2, x+1/2'
'-z, x+1/2, -y+1/2'
'y, -z+1/2, -x+1/2'
'-y, -x+1/2, -z+1/2'
'y, x+1/2, -z+1/2'
'y, -x+1/2, z+1/2'
'-y, x+1/2, z+1/2'
'-x, -z+1/2, -y+1/2'
'-z, -y+1/2, -x+1/2'
'x, z+1/2, -y+1/2'
'-z, y+1/2, x+1/2'
'x, -z+1/2, y+1/2'
'z, y+1/2, -x+1/2'
'-x, z+1/2, y+1/2'
'z, -y+1/2, x+1/2'
'x+1/2, y, z+1/2'
'-x+1/2, -y, z+1/2'
'x+1/2, -y, -z+1/2'
'-x+1/2, y, -z+1/2'
'z+1/2, x, y+1/2'
'y+1/2, z, x+1/2'
'-z+1/2, -x, y+1/2'
'-y+1/2, z, -x+1/2'
'z+1/2, -x, -y+1/2'
'-y+1/2, -z, x+1/2'
'-z+1/2, x, -y+1/2'
'y+1/2, -z, -x+1/2'
'-y+1/2, -x, -z+1/2'
'y+1/2, x, -z+1/2'
'y+1/2, -x, z+1/2'
'-y+1/2, x, z+1/2'
'-x+1/2, -z, -y+1/2'
'-z+1/2, -y, -x+1/2'
'x+1/2, z, -y+1/2'
'-z+1/2, y, x+1/2'
'x+1/2, -z, y+1/2'
'z+1/2, y, -x+1/2'
'-x+1/2, z, y+1/2'
'z+1/2, -y, x+1/2'
'x+1/2, y+1/2, z'
'-x+1/2, -y+1/2, z'
'x+1/2, -y+1/2, -z'
'-x+1/2, y+1/2, -z'
'z+1/2, x+1/2, y'
'y+1/2, z+1/2, x'
'-z+1/2, -x+1/2, y'
'-y+1/2, z+1/2, -x'
'z+1/2, -x+1/2, -y'
'-y+1/2, -z+1/2, x'
'-z+1/2, x+1/2, -y'
'y+1/2, -z+1/2, -x'
'-y+1/2, -x+1/2, -z'
'y+1/2, x+1/2, -z'
'y+1/2, -x+1/2, z'
'-y+1/2, x+1/2, z'
'-x+1/2, -z+1/2, -y'
'-z+1/2, -y+1/2, -x'
'x+1/2, z+1/2, -y'
'-z+1/2, y+1/2, x'
'x+1/2, -z+1/2, y'
'z+1/2, y+1/2, -x'
'-x+1/2, z+1/2, y'
'z+1/2, -y+1/2, x'
'-x, -y, -z'
'x, y, -z'
'-x, y, z'
'x, -y, z'
'-z, -x, -y'
'-y, -z, -x'
'z, x, -y'
'y, -z, x'
'-z, x, y'
'y, z, -x'
'z, -x, y'
'-y, z, x'
'y, x, z'
'-y, -x, z'
'-y, x, -z'
'y, -x, -z'
'x, z, y'
'z, y, x'
'-x, -z, y'
'z, -y, -x'
'-x, z, -y'
'-z, -y, x'
'x, -z, -y'
'-z, y, -x'
'-x, -y+1/2, -z+1/2'
'x, y+1/2, -z+1/2'
'-x, y+1/2, z+1/2'
'x, -y+1/2, z+1/2'
'-z, -x+1/2, -y+1/2'
'-y, -z+1/2, -x+1/2'
'z, x+1/2, -y+1/2'
'y, -z+1/2, x+1/2'
'-z, x+1/2, y+1/2'
'y, z+1/2, -x+1/2'
'z, -x+1/2, y+1/2'
'-y, z+1/2, x+1/2'
'y, x+1/2, z+1/2'
'-y, -x+1/2, z+1/2'
'-y, x+1/2, -z+1/2'
'y, -x+1/2, -z+1/2'
'x, z+1/2, y+1/2'
'z, y+1/2, x+1/2'
'-x, -z+1/2, y+1/2'
'z, -y+1/2, -x+1/2'
'-x, z+1/2, -y+1/2'
'-z, -y+1/2, x+1/2'
'x, -z+1/2, -y+1/2'
'-z, y+1/2, -x+1/2'
'-x+1/2, -y, -z+1/2'
'x+1/2, y, -z+1/2'
'-x+1/2, y, z+1/2'
'x+1/2, -y, z+1/2'
'-z+1/2, -x, -y+1/2'
'-y+1/2, -z, -x+1/2'
'z+1/2, x, -y+1/2'
'y+1/2, -z, x+1/2'
'-z+1/2, x, y+1/2'
'y+1/2, z, -x+1/2'
'z+1/2, -x, y+1/2'
'-y+1/2, z, x+1/2'
'y+1/2, x, z+1/2'
'-y+1/2, -x, z+1/2'
'-y+1/2, x, -z+1/2'
'y+1/2, -x, -z+1/2'
'x+1/2, z, y+1/2'
'z+1/2, y, x+1/2'
'-x+1/2, -z, y+1/2'
'z+1/2, -y, -x+1/2'
'-x+1/2, z, -y+1/2'
'-z+1/2, -y, x+1/2'
'x+1/2, -z, -y+1/2'
'-z+1/2, y, -x+1/2'
'-x+1/2, -y+1/2, -z'
'x+1/2, y+1/2, -z'
'-x+1/2, y+1/2, z'
'x+1/2, -y+1/2, z'
'-z+1/2, -x+1/2, -y'
'-y+1/2, -z+1/2, -x'
'z+1/2, x+1/2, -y'
'y+1/2, -z+1/2, x'
'-z+1/2, x+1/2, y'
'y+1/2, z+1/2, -x'
'z+1/2, -x+1/2, y'
'-y+1/2, z+1/2, x'
'y+1/2, x+1/2, z'
'-y+1/2, -x+1/2, z'
'-y+1/2, x+1/2, -z'
'y+1/2, -x+1/2, -z'
'x+1/2, z+1/2, y'
'z+1/2, y+1/2, x'
'-x+1/2, -z+1/2, y'
'z+1/2, -y+1/2, -x'
'-x+1/2, z+1/2, -y'
'-z+1/2, -y+1/2, x'
'x+1/2, -z+1/2, -y'
'-z+1/2, y+1/2, -x'

loop_
_atom_site_label
_atom_site_type_symbol
_atom_site_fract_x
_atom_site_fract_y
_atom_site_fract_z
_atom_site_U_iso_or_equiv
_atom_site_adp_type
_atom_site_occupancy
_atom_site_site_symmetry_order
_atom_site_calc_flag
_atom_site_refinement_flags_posn
_atom_site_refinement_flags_adp
_atom_site_refinement_flags_occupancy
_atom_site_disorder_assembly
_atom_site_disorder_group
V1 V 0.0000 0.0000 0.17209(7) 0.0335(8) Uani 1 8 d S T P . .
V2 V 0.05172(3) 0.05172(3) 0.22021(4) 0.0345(6) Uani 1 2 d S T P . .
Cl1 Cl 0.0000 0.0000 0.26912(12) 0.0461(11) Uani 1 8 d S T P . .
O1 O 0.05400(14) 0.0000 0.19345(13) 0.0291(12) Uani 1 2 d S T P . .
O2 O 0.0000 0.0000 0.1244(3) 0.047(3) Uani 1 8 d S T P . .
O3 O 0.08009(12) 0.08009(12) 0.19442(19) 0.0532(17) Uani 1 2 d S T P . .
O4 O 0.09107(13) 0.03361(13) 0.26197(12) 0.0510(12) Uani 1 1 d . . . . .
C1 C 0.1035(3) 0.0000 0.2735(2) 0.047(2) Uani 1 2 d S T P . .
C2 C 0.1345(3) 0.0000 0.3069(3) 0.058(3) Uani 1 2 d S T P A .
C3 C 0.1487(3) 0.0350(3) 0.3221(3) 0.087(3) Uani 1 1 d . . . . .
N1 N 0.1535(15) 0.0775(14) 0.2973(15) 0.063(9) Uani 0.125 1 d . U P A 1
N1A N 0.1297(15) 0.0698(14) 0.3175(14) 0.059(9) Uani 0.125 1 d . U P A -1

loop_
_atom_site_aniso_label
_atom_site_aniso_U_11
_atom_site_aniso_U_22
_atom_site_aniso_U_33
_atom_site_aniso_U_23
_atom_site_aniso_U_13
_atom_site_aniso_U_12
V1 0.0403(10) 0.0403(10) 0.0201(14) 0.000 0.000 0.000
V2 0.0374(7) 0.0374(7) 0.0287(8) -0.0026(4) -0.0026(4) -0.0014(6)
Cl1 0.0559(17) 0.0559(17) 0.026(2) 0.000 0.000 0.000
O1 0.036(3) 0.034(3) 0.018(2) 0.000 0.002(2) 0.000
O2 0.059(5) 0.059(5) 0.021(6) 0.000 0.000 0.000
O3 0.049(2) 0.049(2) 0.061(4) 0.005(2) 0.005(2) -0.015(3)
O4 0.051(3) 0.059(3) 0.043(2) -0.004(2) -0.025(2) 0.002(2)
C1 0.038(5) 0.062(6) 0.040(5) 0.000 -0.021(4) 0.000
C2 0.053(6) 0.069(7) 0.052(6) 0.000 -0.021(5) 0.000
C3 0.086(6) 0.078(6) 0.096(6) -0.003(5) -0.054(5) 0.008(5)
N1 0.063(9) 0.063(9) 0.063(9) 0.000(2) 0.000(2) 0.000(2)
N1A 0.059(9) 0.059(9) 0.059(9) 0.000(2) 0.000(2) 0.000(2)

loop_
_atom_type_symbol
_atom_type_description
_atom_type_scat_dispersion_real
_atom_type_scat_dispersion_imag
_atom_type_scat_source
C C 0.0033 0.0016 'International Tables Vol C Tables 4.2.6.8 and 6.1.1.4'
H H 0.0000 0.0000 'International Tables Vol C Tables 4.2.6.8 and 6.1.1.4'
N N 0.0061 0.0033 'International Tables Vol C Tables 4.2.6.8 and 6.1.1.4'
O O 0.0106 0.0060 'International Tables Vol C Tables 4.2.6.8 and 6.1.1.4'
Cl Cl 0.1484 0.1585 'International Tables Vol C Tables 4.2.6.8 and 6.1.1.4'
V V 0.3005 0.5294 'International Tables Vol C Tables 4.2.6.8 and 6.1.1.4'

loop_
_geom_angle_atom_site_label_1
_geom_angle_atom_site_label_2
_geom_angle_atom_site_label_3
_geom_angle
_geom_angle_site_symmetry_1
_geom_angle_site_symmetry_3
O2 V1 O1 111.57(14) . .
O2 V1 O1 111.57(14) . 109
O1 V1 O1 82.23(10) . 109
O2 V1 O1 111.57(14) . 110
O1 V1 O1 82.23(10) . 110
O1 V1 O1 136.9(3) 109 110
O2 V1 O1 111.57(14) . 2
O1 V1 O1 136.9(3) . 2
O1 V1 O1 82.23(10) 109 2
O1 V1 O1 82.23(10) 110 2
O2 V1 V2 123.35(5) . 2
O1 V1 V2 110.32(13) . 2
O1 V1 V2 110.32(13) 109 2
O1 V1 V2 41.29(6) 110 2
O1 V1 V2 41.29(6) 2 2
O2 V1 V2 123.35(5) . 100
O1 V1 V2 41.29(6) . 100
O1 V1 V2 110.32(13) 109 100
O1 V1 V2 41.29(6) 110 100
O1 V1 V2 110.32(13) 2 100
V2 V1 V2 72.41(4) 2 100
O2 V1 V2 123.35(5) . 99
O1 V1 V2 110.32(13) . 99
O1 V1 V2 41.29(6) 109 99
O1 V1 V2 110.32(13) 110 99
O1 V1 V2 41.29(6) 2 99
V2 V1 V2 72.41(4) 2 99
V2 V1 V2 113.31(9) 100 99
O2 V1 V2 123.34(5) . .
O1 V1 V2 41.28(6) . .
O1 V1 V2 41.29(6) 109 .
O1 V1 V2 110.32(13) 110 .
O1 V1 V2 110.32(13) 2 .
V2 V1 V2 113.31(9) 2 .
V2 V1 V2 72.41(4) 100 .
V2 V1 V2 72.41(4) 99 .
O3 V2 O1 104.8(2) . .
O3 V2 O1 104.8(2) . 109
O1 V2 O1 81.9(3) . 109
O3 V2 O4 99.5(2) . 109
O1 V2 O4 155.64(19) . 109
O1 V2 O4 91.49(19) 109 109
O3 V2 O4 99.5(2) . .
O1 V2 O4 91.49(19) . .
O1 V2 O4 155.64(19) 109 .
O4 V2 O4 85.0(3) 109 .
O3 V2 V1 113.9(2) . .
O1 V2 V1 41.10(14) . .
O1 V2 V1 41.11(14) 109 .
O4 V2 V1 126.16(13) 109 .
O4 V2 V1 126.16(13) . .
V1 O1 V2 97.61(16) . 100
V1 O1 V2 97.61(16) . .
V2 O1 V2 125.1(2) 100 .
C1 O4 V2 134.3(4) . .
O4 C1 O4 126.3(7) . 100
O4 C1 C2 116.8(4) . .
O4 C1 C2 116.8(4) 100 .
C3 C2 C3 118.6(9) . 100
C3 C2 C1 120.7(5) . .
C3 C2 C1 120.7(5) 100 .
N1A C3 C2 123(2) . .
N1A C3 C3 115(2) . 168
C2 C3 C3 120.7(5) . 168
N1A C3 N1 40(2) . .
C2 C3 N1 125.8(18) . .
C3 C3 N1 106.6(17) 168 .
N1A N1 C3 54(3) . .
N1 N1A C3 86(4) . .

loop_
_geom_bond_atom_site_label_1
_geom_bond_atom_site_label_2
_geom_bond_distance
_geom_bond_site_symmetry_2
V1 O2 1.591(10) .
V1 O1 1.939(5) .
V1 O1 1.939(5) 109
V1 O1 1.939(5) 110
V1 O1 1.939(5) 2
V1 V2 2.9235(19) 2
V1 V2 2.9235(19) 100
V1 V2 2.9235(19) 99
V1 V2 2.9236(19) .
V2 O3 1.593(6) .
V2 O1 1.946(2) .
V2 O1 1.946(2) 109
V2 O4 2.009(4) 109
V2 O4 2.009(4) .
O1 V2 1.946(2) 100
O4 C1 1.258(5) .
C1 O4 1.258(5) 100
C1 C2 1.519(11) .
C2 C3 1.361(9) .
C2 C3 1.361(9) 100
C3 N1A 1.33(5) .
C3 C3 1.379(14) 168
C3 N1 1.65(5) .
N1 N1A 1.07(6) .

loop_
_platon_squeeze_void_nr
_platon_squeeze_void_average_x
_platon_squeeze_void_average_y
_platon_squeeze_void_average_z
_platon_squeeze_void_volume
_platon_squeeze_void_count_electrons
_platon_squeeze_void_content
1 -0.002 -0.004 -0.002 19151 5583 ' '
2 0.500 0.000 0.000 1093 276 ' '
3 0.000 0.000 0.500 1093 276 ' '
4 0.000 0.500 0.000 1093 276 ' '
5 0.500 0.500 0.500 1093 276 ' '
